data_4024777
loop_
_publ_author_name
'Dong-Hui Leng'
'De-Xiang Wang'
'Jie Pan'
'Zhi-Tang Huang'
'Mei-Xiang Wang'

_publ_section_title
;
Highly Efficient and Enantioselective Biotransformations of Racemic
Azetidine-2-carbonitriles and Their Synthetic Applications
;
_journal_name_full 'Journal of Organic Chemistry'
_journal_page_first 6077
_journal_page_last 6082
_journal_paper_doi 10.1021/jo9011656
_journal_volume 74
_journal_year 2009
_chemical_absolute_configuration rmad
_chemical_formula_moiety 'C11 H13 Br N2 O'
_chemical_formula_sum 'C11 H13 Br N2 O'
_chemical_formula_weight 269.14
_chemical_name_systematic
; 
 ? 
;
_space_group_IT_number 4
_symmetry_cell_setting monoclinic
_symmetry_space_group_name_Hall 'P 2yb'
_symmetry_space_group_name_H-M 'P 1 21 1'
_atom_sites_solution_hydrogens geom
_atom_sites_solution_primary direct
_atom_sites_solution_secondary difmap
_audit_creation_method SHELXL-97
_cell_angle_alpha 90.00
_cell_angle_beta 92.177(4)
_cell_angle_gamma 90.00
_cell_formula_units_Z 2
_cell_length_a 7.3048(6)
_cell_length_b 8.2600(6)
_cell_length_c 9.2431(8)
_cell_measurement_reflns_used 1319
_cell_measurement_temperature 113(2)
_cell_measurement_theta_max 25.0
_cell_measurement_theta_min 2.8
_cell_volume 557.30(8)
_computing_cell_refinement CrystalClear
_computing_data_collection CrystalClear
_computing_data_reduction CrystalClear
_computing_publication_material 'CrystalStructure 3.7.0'
_computing_structure_refinement 'SHELXL-97 (Sheldrick, 1997)'
_computing_structure_solution 'SHELXS-97 (Sheldrick, 1990)'
_diffrn_ambient_temperature 113(2)
_diffrn_detector_area_resol_mean 7.31
_diffrn_measured_fraction_theta_full 0.996
_diffrn_measured_fraction_theta_max 0.996
_diffrn_measurement_device_type 'Rigaku Saturn'
_diffrn_measurement_method \w
_diffrn_radiation_monochromator confocal
_diffrn_radiation_source 'rotating anode'
_diffrn_radiation_type MoK\a
_diffrn_radiation_wavelength 0.71070
_diffrn_reflns_av_R_equivalents 0.0447
_diffrn_reflns_av_sigmaI/netI 0.0776
_diffrn_reflns_limit_h_max 9
_diffrn_reflns_limit_h_min -9
_diffrn_reflns_limit_k_max 10
_diffrn_reflns_limit_k_min -10
_diffrn_reflns_limit_l_max 12
_diffrn_reflns_limit_l_min -12
_diffrn_reflns_number 7075
_diffrn_reflns_theta_full 27.85
_diffrn_reflns_theta_max 27.85
_diffrn_reflns_theta_min 2.20
_exptl_absorpt_coefficient_mu 3.663
_exptl_absorpt_correction_T_max 0.7582
_exptl_absorpt_correction_T_min 0.6676
_exptl_absorpt_correction_type multi-scan
_exptl_absorpt_process_details crystalclear
_exptl_crystal_colour colorless
_exptl_crystal_density_diffrn 1.604
_exptl_crystal_density_method 'not measured'
_exptl_crystal_description prism
_exptl_crystal_F_000 272
_exptl_crystal_size_max 0.12
_exptl_crystal_size_mid 0.10
_exptl_crystal_size_min 0.08
_refine_diff_density_max 0.870
_refine_diff_density_min -0.726
_refine_diff_density_rms 0.091
_refine_ls_abs_structure_details 'Flack H D (1983), 1225 Friedel Pairs, Acta Cryst. A39, 876-881'
_refine_ls_abs_structure_Flack 0.022(8)
_refine_ls_extinction_coef 0.0200(10)
_refine_ls_extinction_expression Fc^*^=kFc[1+0.001xFc^2^\l^3^/sin(2\q)]^-1/4^
_refine_ls_extinction_method SHELXL
_refine_ls_goodness_of_fit_ref 0.928
_refine_ls_hydrogen_treatment constr
_refine_ls_matrix_type full
_refine_ls_number_parameters 137
_refine_ls_number_reflns 2638
_refine_ls_number_restraints 1
_refine_ls_restrained_S_all 0.928
_refine_ls_R_factor_all 0.0471
_refine_ls_R_factor_gt 0.0326
_refine_ls_shift/su_max 0.000
_refine_ls_shift/su_mean 0.000
_refine_ls_structure_factor_coef Fsqd
_refine_ls_weighting_details 'calc w=1/[\s^2^(Fo^2^)+(0.0000P)^2^+0.0000P] where P=(Fo^2^+2Fc^2^)/3'
_refine_ls_weighting_scheme calc
_refine_ls_wR_factor_gt 0.0432
_refine_ls_wR_factor_ref 0.0467
_reflns_number_gt 2079
_reflns_number_total 2638
_reflns_threshold_expression >2sigma(I)
_cod_data_source_file jo9011656_si_001.cif
_cod_data_source_block shelxl
_cod_database_code 4024777

loop_
_symmetry_equiv_pos_as_xyz
'x, y, z'
'-x, y+1/2, -z'

loop_
_atom_site_label
_atom_site_type_symbol
_atom_site_fract_x
_atom_site_fract_y
_atom_site_fract_z
_atom_site_U_iso_or_equiv
_atom_site_adp_type
_atom_site_occupancy
_atom_site_symmetry_multiplicity
_atom_site_calc_flag
_atom_site_refinement_flags
_atom_site_disorder_assembly
_atom_site_disorder_group
Br1 Br -0.13513(3) 0.21452(6) 0.33338(3) 0.02431(10) Uani 1 1 d . . .
O1 O 1.0478(2) 0.3587(2) 0.9882(2) 0.0178(5) Uani 1 1 d . . .
N1 N 0.8360(3) 0.1730(3) 0.9140(3) 0.0180(7) Uani 1 1 d . . .
H1A H 0.9033 0.0907 0.9449 0.022 Uiso 1 1 calc R . .
H1B H 0.7276 0.1558 0.8721 0.022 Uiso 1 1 calc R . .
N2 N 0.6006(3) 0.3958(3) 0.7949(2) 0.0126(5) Uani 1 1 d . . .
C1 C 0.8976(4) 0.3225(4) 0.9307(3) 0.0160(7) Uani 1 1 d . . .
C2 C 0.7691(3) 0.4528(3) 0.8747(3) 0.0138(6) Uani 1 1 d . . .
H2 H 0.8355 0.5350 0.8171 0.017 Uiso 1 1 calc R . .
C3 C 0.6469(3) 0.5351(4) 0.9859(3) 0.0213(7) Uani 1 1 d . . .
H3A H 0.6279 0.4701 1.0740 0.026 Uiso 1 1 calc R . .
H3B H 0.6824 0.6478 1.0102 0.026 Uiso 1 1 calc R . .
C4 C 0.4922(4) 0.5204(3) 0.8693(3) 0.0196(7) Uani 1 1 d . . .
H4A H 0.3757 0.4792 0.9064 0.023 Uiso 1 1 calc R . .
H4B H 0.4717 0.6204 0.8119 0.023 Uiso 1 1 calc R . .
C5 C 0.6013(4) 0.4041(4) 0.6370(3) 0.0182(7) Uani 1 1 d . . .
H5A H 0.6982 0.3317 0.6023 0.022 Uiso 1 1 calc R . .
H5B H 0.6317 0.5159 0.6078 0.022 Uiso 1 1 calc R . .
C6 C 0.4207(3) 0.3566(3) 0.5650(3) 0.0140(6) Uani 1 1 d . . .
C7 C 0.2901(3) 0.2701(3) 0.6382(3) 0.0157(7) Uani 1 1 d . . .
H7 H 0.3146 0.2408 0.7364 0.019 Uiso 1 1 calc R . .
C8 C 0.1236(3) 0.2254(6) 0.5707(2) 0.0185(6) Uani 1 1 d . . .
H8 H 0.0354 0.1646 0.6207 0.022 Uiso 1 1 calc R . .
C9 C 0.0915(3) 0.2728(3) 0.4284(3) 0.0149(7) Uani 1 1 d . . .
C10 C 0.2186(3) 0.3558(3) 0.3514(3) 0.0146(6) Uani 1 1 d . . .
H10 H 0.1946 0.3838 0.2528 0.018 Uiso 1 1 calc R . .
C11 C 0.3830(4) 0.3978(4) 0.4219(3) 0.0171(7) Uani 1 1 d . . .
H11 H 0.4719 0.4563 0.3706 0.020 Uiso 1 1 calc R . .

loop_
_atom_site_aniso_label
_atom_site_aniso_U_11
_atom_site_aniso_U_22
_atom_site_aniso_U_33
_atom_site_aniso_U_23
_atom_site_aniso_U_13
_atom_site_aniso_U_12
Br1 0.01499(13) 0.03730(19) 0.02031(14) -0.0061(2) -0.00356(10) -0.0043(2)
O1 0.0131(10) 0.0191(12) 0.0205(12) -0.0018(10) -0.0090(9) -0.0023(9)
N1 0.0161(13) 0.0133(19) 0.0241(14) 0.0009(11) -0.0086(10) -0.0041(11)
N2 0.0071(11) 0.0195(14) 0.0111(12) -0.0018(10) -0.0013(10) -0.0001(10)
C1 0.0198(18) 0.0165(18) 0.0116(15) 0.0021(14) 0.0007(13) 0.0002(14)
C2 0.0118(15) 0.0168(17) 0.0127(14) 0.0005(12) -0.0029(12) 0.0002(13)
C3 0.0231(16) 0.0223(19) 0.0180(17) -0.0081(14) -0.0040(13) 0.0019(15)
C4 0.0101(14) 0.0269(19) 0.0213(17) -0.0039(14) -0.0042(12) 0.0038(14)
C5 0.0190(16) 0.0228(18) 0.0129(16) 0.0005(13) 0.0023(12) -0.0041(14)
C6 0.0148(15) 0.0143(17) 0.0126(15) 0.0021(12) -0.0014(12) -0.0011(13)
C7 0.0150(14) 0.0204(18) 0.0115(14) -0.0012(11) -0.0030(11) 0.0022(12)
C8 0.0149(12) 0.0229(16) 0.0178(12) 0.000(2) 0.0025(10) -0.003(2)
C9 0.0094(13) 0.0188(18) 0.0164(15) -0.0059(12) -0.0013(12) 0.0013(11)
C10 0.0170(15) 0.0160(17) 0.0106(14) -0.0004(13) -0.0030(12) 0.0017(13)
C11 0.0147(15) 0.0209(18) 0.0155(16) 0.0018(13) -0.0010(13) -0.0033(13)

loop_
_atom_type_symbol
_atom_type_description
_atom_type_scat_dispersion_real
_atom_type_scat_dispersion_imag
_atom_type_scat_source
C C 0.0033 0.0016 'International Tables Vol C Tables 4.2.6.8 and 6.1.1.4'
H H 0.0000 0.0000 'International Tables Vol C Tables 4.2.6.8 and 6.1.1.4'
N N 0.0061 0.0033 'International Tables Vol C Tables 4.2.6.8 and 6.1.1.4'
O O 0.0106 0.0060 'International Tables Vol C Tables 4.2.6.8 and 6.1.1.4'
Br Br -0.2901 2.4595 'International Tables Vol C Tables 4.2.6.8 and 6.1.1.4'

loop_
_geom_angle_atom_site_label_1
_geom_angle_atom_site_label_2
_geom_angle_atom_site_label_3
_geom_angle
_geom_angle_site_symmetry_1
_geom_angle_site_symmetry_3
_geom_angle_publ_flag
C1 N1 H1A 120.0 . . ?
C1 N1 H1B 120.0 . . ?
H1A N1 H1B 120.0 . . ?
C5 N2 C4 116.9(2) . . ?
C5 N2 C2 116.5(2) . . ?
C4 N2 C2 89.83(19) . . ?
O1 C1 N1 124.7(3) . . ?
O1 C1 C2 120.3(3) . . ?
N1 C1 C2 115.0(2) . . ?
N2 C2 C1 115.9(2) . . ?
N2 C2 C3 88.91(19) . . ?
C1 C2 C3 117.0(2) . . ?
N2 C2 H2 111.1 . . ?
C1 C2 H2 111.1 . . ?
C3 C2 H2 111.1 . . ?
C4 C3 C2 85.82(19) . . ?
C4 C3 H3A 114.3 . . ?
C2 C3 H3A 114.3 . . ?
C4 C3 H3B 114.3 . . ?
C2 C3 H3B 114.3 . . ?
H3A C3 H3B 111.5 . . ?
N2 C4 C3 89.31(18) . . ?
N2 C4 H4A 113.8 . . ?
C3 C4 H4A 113.8 . . ?
N2 C4 H4B 113.8 . . ?
C3 C4 H4B 113.8 . . ?
H4A C4 H4B 111.0 . . ?
N2 C5 C6 113.1(2) . . ?
N2 C5 H5A 109.0 . . ?
C6 C5 H5A 109.0 . . ?
N2 C5 H5B 109.0 . . ?
C6 C5 H5B 109.0 . . ?
H5A C5 H5B 107.8 . . ?
C11 C6 C7 118.5(2) . . ?
C11 C6 C5 119.8(2) . . ?
C7 C6 C5 121.7(2) . . ?
C6 C7 C8 121.5(3) . . ?
C6 C7 H7 119.3 . . ?
C8 C7 H7 119.3 . . ?
C9 C8 C7 117.6(3) . . ?
C9 C8 H8 121.2 . . ?
C7 C8 H8 121.2 . . ?
C10 C9 C8 122.7(2) . . ?
C10 C9 Br1 118.6(2) . . ?
C8 C9 Br1 118.6(2) . . ?
C9 C10 C11 118.1(3) . . ?
C9 C10 H10 120.9 . . ?
C11 C10 H10 120.9 . . ?
C6 C11 C10 121.6(3) . . ?
C6 C11 H11 119.2 . . ?
C10 C11 H11 119.2 . . ?

loop_
_geom_bond_atom_site_label_1
_geom_bond_atom_site_label_2
_geom_bond_distance
_geom_bond_site_symmetry_2
_geom_bond_publ_flag
Br1 C9 1.906(2) . ?
O1 C1 1.238(3) . ?
N1 C1 1.321(4) . ?
N1 H1A 0.8800 . ?
N1 H1B 0.8800 . ?
N2 C5 1.462(3) . ?
N2 C4 1.484(3) . ?
N2 C2 1.487(3) . ?
C1 C2 1.507(4) . ?
C2 C3 1.544(4) . ?
C2 H2 1.0000 . ?
C3 C4 1.536(3) . ?
C3 H3A 0.9900 . ?
C3 H3B 0.9900 . ?
C4 H4A 0.9900 . ?
C4 H4B 0.9900 . ?
C5 C6 1.507(3) . ?
C5 H5A 0.9900 . ?
C5 H5B 0.9900 . ?
C6 C11 1.383(3) . ?
C6 C7 1.388(3) . ?
C7 C8 1.395(3) . ?
C7 H7 0.9500 . ?
C8 C9 1.384(3) . ?
C8 H8 0.9500 . ?
C9 C10 1.374(4) . ?
C10 C11 1.389(3) . ?
C10 H10 0.9500 . ?
C11 H11 0.9500 . ?

loop_
_geom_torsion_atom_site_label_1
_geom_torsion_atom_site_label_2
_geom_torsion_atom_site_label_3
_geom_torsion_atom_site_label_4
_geom_torsion
_geom_torsion_site_symmetry_1
_geom_torsion_site_symmetry_2
_geom_torsion_site_symmetry_3
_geom_torsion_site_symmetry_4
_geom_torsion_publ_flag
C5 N2 C2 C1 -101.2(3) . . . . ?
C4 N2 C2 C1 138.6(2) . . . . ?
C5 N2 C2 C3 139.1(2) . . . . ?
C4 N2 C2 C3 18.9(2) . . . . ?
O1 C1 C2 N2 174.3(2) . . . . ?
N1 C1 C2 N2 -6.3(4) . . . . ?
O1 C1 C2 C3 -82.8(4) . . . . ?
N1 C1 C2 C3 96.7(3) . . . . ?
N2 C2 C3 C4 -18.2(2) . . . . ?
C1 C2 C3 C4 -137.0(3) . . . . ?
C5 N2 C4 C3 -138.9(2) . . . . ?
C2 N2 C4 C3 -19.0(2) . . . . ?
C2 C3 C4 N2 18.3(2) . . . . ?
C4 N2 C5 C6 -71.0(3) . . . . ?
C2 N2 C5 C6 -175.5(2) . . . . ?
N2 C5 C6 C11 163.0(3) . . . . ?
N2 C5 C6 C7 -17.7(4) . . . . ?
C11 C6 C7 C8 -0.3(4) . . . . ?
C5 C6 C7 C8 -179.5(3) . . . . ?
C6 C7 C8 C9 -1.1(5) . . . . ?
C7 C8 C9 C10 2.3(5) . . . . ?
C7 C8 C9 Br1 -179.7(3) . . . . ?
C8 C9 C10 C11 -2.1(5) . . . . ?
Br1 C9 C10 C11 179.9(2) . . . . ?
C7 C6 C11 C10 0.5(4) . . . . ?
C5 C6 C11 C10 179.8(3) . . . . ?
C9 C10 C11 C6 0.6(4) . . . . ?

loop_
_cod_related_entry_id
_cod_related_entry_database
_cod_related_entry_code
1 ChemSpider 30659026
